data_5000327
_chemical_formula_moiety ?
_chemical_formula_sum 'C70 H94 Cl12 Fe6 N8 O26'
_chemical_formula_weight 2224.07
_space_group_IT_number 14
_symmetry_cell_setting monoclinic
_symmetry_space_group_name_Hall '-P 2yn'
_symmetry_space_group_name_H-M 'P 1 21/n 1'
_cell_angle_alpha 90
_cell_angle_beta 104.212(11)
_cell_angle_gamma 90
_cell_formula_units_Z 2
_cell_length_a 13.162(3)
_cell_length_b 25.243(5)
_cell_length_c 14.556(3)
_cell_measurement_reflns_used 78
_cell_measurement_temperature 154.
_cell_measurement_theta_max 12.41
_cell_measurement_theta_min 9.59
_cell_volume 4687.9(15)
_diffrn_ambient_temperature 154.
_diffrn_detector_area_resol_mean ?
_diffrn_measured_fraction_theta_full 0
_diffrn_measured_fraction_theta_max 1
_diffrn_measurement_device_type 'refurbished Picker diffractometer'
_diffrn_measurement_method '\q/2\q scans'
_diffrn_radiation_type 'Mo K\a'
_diffrn_radiation_wavelength 0.71069
_diffrn_reflns_av_R_equivalents 0.124
_diffrn_reflns_limit_h_max 4
_diffrn_reflns_limit_h_min -15
_diffrn_reflns_limit_k_max 30
_diffrn_reflns_limit_k_min 0
_diffrn_reflns_limit_l_max 17
_diffrn_reflns_limit_l_min -17
_diffrn_reflns_number 8837
_diffrn_reflns_theta_full 0
_diffrn_reflns_theta_max 25.0179
_diffrn_reflns_theta_min 3.04509
_diffrn_standards_decay_% 0
_diffrn_standards_interval_count 300
_diffrn_standards_number 3
_exptl_absorpt_coefficient_mu 1.319
_exptl_absorpt_correction_T_max ?
_exptl_absorpt_correction_T_min ?
_exptl_absorpt_correction_type none
_exptl_absorpt_process_details none
_exptl_crystal_colour orange
_exptl_crystal_density_diffrn 1.576
_exptl_crystal_density_meas ?
_exptl_crystal_density_method 'not measured'
_exptl_crystal_description 'triangular prism'
_exptl_crystal_F_000 2276
_exptl_crystal_size_max .30
_exptl_crystal_size_mid .25
_exptl_crystal_size_min .25
_refine_diff_density_max 1.1
_refine_diff_density_min -1.06
_refine_ls_abs_structure_details none
_refine_ls_abs_structure_Flack ?
_refine_ls_extinction_coef -0.00000024(4)
_refine_ls_extinction_expression
;
Larson, A. C. (1967).  Acta Cryst. 23, p. 664.  Eq. (3)
;
_refine_ls_extinction_method Zachariasen
_refine_ls_goodness_of_fit_ref 1.6608
_refine_ls_hydrogen_treatment ?
_refine_ls_matrix_type full
_refine_ls_number_parameters 551
_refine_ls_number_reflns 4835
_refine_ls_R_factor_gt 0.0888
_refine_ls_shift/su_max 0.0609
_refine_ls_structure_factor_coef F
_refine_ls_weighting_details w^-1^=\s^2^(F)+(.03F)^2^
_refine_ls_weighting_scheme calc
_refine_ls_wR_factor_ref 0.0597
_reflns_number_gt 4032
_reflns_number_total 8253
_reflns_threshold_expression F^2^>2.33\s(F^2^)
_cod_original_sg_symbol_H-M 'P 21/n'
_cod_database_code 5000327

loop_
_symmetry_equiv_pos_as_xyz
x,y,z
1/2-x,1/2+y,1/2-z
1/2+x,1/2-y,1/2+z
-x,-y,-z

loop_
_atom_site_label
_atom_site_type_symbol
_atom_site_fract_x
_atom_site_fract_y
_atom_site_fract_z
_atom_site_U_iso_or_equiv
_atom_site_adp_type
_atom_site_occupancy
_atom_site_disorder_group
_atom_site_disorder_assembly
FE1 FE 0.83201(10) 0.04387(6) 0.46344(9) 0.0265(5) Uani 1 0 .
FE2 FE 0.95735(10) -0.03225(5) 0.33826(8) 0.0239(5) Uani 1 0 .
FE3 FE 1.07063(11) 0.07809(5) 0.44559(9) 0.0265(5) Uani 1 0 .
O4 O 0.9562(4) 0.0279(2) 0.4186(4) 0.025(2) Uani 1 0 .
O5 O 0.9124(4) 0.0702(2) 0.5933(4) 0.027(2) Uani 1 0 .
C6 C 0.8910(9) 0.1204(4) 0.6274(7) 0.048(5) Uani 1 0 .
C7 C 0.9603(7) 0.1327(4) 0.7228(6) 0.026(3) Uani 1 0 .
C8 C 0.9453(8) 0.1776(4) 0.7717(6) 0.035(4) Uani 1 0 .
C9 C 1.0173(8) 0.1889(4) 0.8574(6) 0.036(4) Uani 1 0 .
C10 C 0.9028(7) -0.1542(4) 0.1092(6) 0.030(4) Uani 1 0 .
C11 C 0.8948(7) -0.1104(4) 0.1606(6) 0.029(4) Uani 1 0 .
N12 N 0.9624(5) -0.0988(3) 0.2455(5) 0.023(3) Uani 1 0 .
O13 O 1.1139(4) 0.0809(2) 0.5877(4) 0.025(2) Uani 1 0 .
C14 C 1.2122(7) 0.1050(4) 0.6287(6) 0.032(4) Uani 1 0 .
C15 C 1.2447(7) 0.1429(4) 0.5625(6) 0.029(4) Uani 1 0 .
C16 C 1.3250(7) 0.1785(4) 0.5904(6) 0.035(4) Uani 1 0 .
C17 C 1.3501(8) 0.2125(4) 0.5258(7) 0.043(4) Uani 1 0 .
C18 C 1.2932(8) 0.2091(4) 0.4318(7) 0.038(4) Uani 1 0 .
C19 C 1.2154(8) 0.1720(4) 0.4075(6) 0.037(4) Uani 1 0 .
N20 N 1.1912(6) 0.1393(3) 0.4707(5) 0.032(3) Uani 1 0 .
O21 O 0.8154(5) -0.0226(2) 0.5356(4) 0.027(2) Uani 1 0 .
C22 C 0.7464(7) -0.0184(4) 0.5965(6) 0.041(4) Uani 1 0 .
C23 C 0.6671(7) 0.0227(4) 0.5673(6) 0.037(4) Uani 1 0 .
C24 C 0.5788(9) 0.0275(5) 0.6019(8) 0.061(5) Uani 1 0 .
C25 C 0.5113(9) 0.0684(6) 0.5736(9) 0.079(7) Uani 1 0 .
C26 C 0.5324(9) 0.1051(6) 0.5113(8) 0.066(6) Uani 1 0 .
C27 C 0.6185(8) 0.0992(5) 0.4775(7) 0.052(5) Uani 1 0 .
N28 N 0.6863(6) 0.0589(3) 0.5057(5) 0.035(3) Uani 1 0 .
O29 O 0.7304(4) 0.0222(2) 0.3403(4) 0.031(2) Uani 1 0 .
C30 C 0.7385(7) 0.0078(4) 0.2595(6) 0.026(3) Uani 1 0 .
O31 O 0.8194(5) -0.0146(2) 0.2449(4) 0.028(2) Uani 1 0 .
C32 C 0.6479(8) 0.0181(4) 0.1749(6) 0.039(4) Uani 1 0 .
C33 C 0.6515(9) -0.0170(6) 0.0939(8) 0.091(7) Uani 1 0 .
C34 C 0.6597(11) 0.0755(6) 0.1456(9) 0.090(7) Uani 1 0 .
C35 C 0.5465(9) 0.0157(5) 0.2038(7) 0.065(5) Uani 1 0 .
O36 O 1.0236(5) 0.0075(3) 0.2478(4) 0.028(2) Uani 1 0 .
C37 C 1.0480(7) 0.0551(4) 0.2410(6) 0.025(3) Uani 1 0 .
O38 O 1.0703(5) 0.0882(2) 0.3079(4) 0.032(2) Uani 1 0 .
C39 C 1.0534(9) 0.0751(5) 0.1421(6) 0.044(4) Uani 1 0 .
C40 C 0.9540(11) 0.0602(6) 0.0720(7) 0.083(6) Uani 1 0 .
C41 C 1.1416(11) 0.0454(6) 0.1169(8) 0.084(7) Uani 1 0 .
C42 C 1.0727(14) 0.1333(5) 0.1417(7) 0.101(8) Uani 1 0 .
O43 O 0.8110(5) 0.1182(3) 0.4092(4) 0.032(3) Uani 1 0 .
C44 C 0.8800(9) 0.1504(4) 0.4015(7) 0.035(4) Uani 1 0 .
O45 O 0.9774(5) 0.1424(3) 0.4295(4) 0.035(3) Uani 1 0 .
C46 C 0.8466(10) 0.2037(5) 0.3534(10) 0.067(6) Uani 1 0 .
C47 C 0.7429(17) 0.2200(7) 0.3614(15) 0.190(14) Uani 1 0 .
C48 C 0.924(2) 0.2409(7) 0.384(3) 0.42(3) Uani 1 0 .
C49 C 0.835(2) 0.1962(8) 0.2515(16) 0.232(18) Uani 1 0 .
C50 C 0.1621(14) 0.3523(6) 0.3493(9) 0.102(8) Uani 1 0 .
CL51 CL 0.0315(4) 0.3712(2) 0.3442(4) 0.160(3) Uani 1 0 .
CL52 CL 0.2251(7) 0.3353(2) 0.4584(3) 0.257(5) Uani 1 0 .
CL53 CL 0.2201(5) 0.4055(2) 0.3106(4) 0.168(4) Uani 1 0 .
C54 C 1.3929(11) 0.1768(6) 1.1503(10) 0.103(7) Uani 1 0 .
CL55 CL 1.3652(2) 0.12958(13) 1.0569(2) 0.0663(13) Uani 1 0 .
CL56 CL 1.4108(4) 0.1455(2) 1.2574(3) 0.171(3) Uani 1 0 .
CL57 CL 1.5034(4) 0.2132(2) 1.1421(4) 0.177(3) Uani 1 0 .
N58 N 0.1546(8) 0.2625(4) 0.1414(7) 0.050(4) Uani 1 0 .
O59 O 0.0782(8) 0.2840(4) 0.1609(7) 0.115(5) Uani 1 0 .
O60 O 0.2294(6) 0.2534(3) 0.2097(6) 0.070(4) Uani 1 0 .
O61 O 0.1529(9) 0.2477(4) 0.0635(6) 0.114(6) Uani 1 0 .
H1 H 0.9013 0.1467 0.5839 0.0604 Uiso 1 0 .
H2 H 0.8201 0.121 0.6314 0.0604 Uiso 1 0 .
H3 H 0.8875 0.2005 0.7475 0.0473 Uiso 1 0 .
H4 H 0.9964 0.2204 0.8835 0.0493 Uiso 1 0 .
H5 H 0.8532 -0.1602 0.0504 0.0427 Uiso 1 0 .
H6 H 0.8391 -0.0864 0.1364 0.0411 Uiso 1 0 .
H7 H 1.207 0.1238 0.6841 0.0444 Uiso 1 0 .
H8 H 1.264 0.0782 0.6456 0.0444 Uiso 1 0 .
H9 H 1.3633 0.1795 0.6549 0.0475 Uiso 1 0 .
H10 H 1.4047 0.2376 0.5451 0.0559 Uiso 1 0 .
H11 H 1.3081 0.2325 0.3854 0.0507 Uiso 1 0 .
H12 H 1.1774 0.1694 0.343 0.0494 Uiso 1 0 .
H13 H 0.7122 -0.0514 0.5971 0.0532 Uiso 1 0 .
H14 H 0.7868 -0.0104 0.6586 0.0532 Uiso 1 0 .
H15 H 0.5644 0.0014 0.6448 0.0749 Uiso 1 0 .
H16 H 0.4505 0.0717 0.597 0.092 Uiso 1 0 .
H17 H 0.4863 0.1343 0.4915 0.0776 Uiso 1 0 .
H18 H 0.6324 0.1245 0.4333 0.0649 Uiso 1 0 .
H19 H 0.6457 -0.0528 0.1114 0.1036 Uiso 1 0 .
H20 H 0.5953 -0.0084 0.0412 0.1036 Uiso 1 0 .
H21 H 0.7163 -0.012 0.077 0.1036 Uiso 1 0 .
H22 H 0.7232 0.0792 0.1255 0.1028 Uiso 1 0 .
H23 H 0.6022 0.0851 0.0951 0.1028 Uiso 1 0 .
H24 H 0.6624 0.0985 0.1981 0.1028 Uiso 1 0 .
H25 H 0.5479 0.0404 0.2535 0.0776 Uiso 1 0 .
H26 H 0.4903 0.0241 0.1512 0.0776 Uiso 1 0 .
H27 H 0.5367 -0.019 0.2256 0.0776 Uiso 1 0 .
H28 H 0.8974 0.0803 0.0832 0.0973 Uiso 1 0 .
H29 H 0.9608 0.0668 0.0094 0.0973 Uiso 1 0 .
H30 H 0.94 0.0234 0.0779 0.0973 Uiso 1 0 .
H31 H 1.128 0.0087 0.1148 0.0961 Uiso 1 0 .
H32 H 1.1491 0.0571 0.0566 0.0961 Uiso 1 0 .
H33 H 1.2054 0.0525 0.1632 0.0961 Uiso 1 0 .
H34 H 1.1361 0.141 0.1856 0.1099 Uiso 1 0 .
H35 H 1.077 0.143 0.0794 0.1099 Uiso 1 0 .
H36 H 1.0162 0.151 0.1571 0.1099 Uiso 1 0 .
H37 H 0.7469 0.2372 0.4193 0.2034 Uiso 1 0 .
H38 H 0.7115 0.2426 0.3099 0.2034 Uiso 1 0 .
H39 H 0.6989 0.1889 0.3579 0.2034 Uiso 1 0 .
H40 H 0.9886 0.2284 0.3744 0.4416 Uiso 1 0 .
H41 H 0.9053 0.2731 0.3504 0.4416 Uiso 1 0 .
H42 H 0.932 0.2474 0.4502 0.4416 Uiso 1 0 .
H43 H 0.7865 0.1691 0.2291 0.246 Uiso 1 0 .
H44 H 0.8132 0.2284 0.2198 0.246 Uiso 1 0 .
H45 H 0.9021 0.1865 0.2416 0.246 Uiso 1 0 .
H46 H 0.1621 0.3232 0.308 0.1146 Uiso 1 0 .
H47 H 1.335 0.2003 1.1427 0.1152 Uiso 1 0 .

loop_
_atom_type_symbol
_atom_type_description
_atom_type_scat_dispersion_real
_atom_type_scat_dispersion_imag
_atom_type_scat_source
FE Fe 0.301 0.845 'International Tables Vol. IV (1974) Table 2.2B'
CL Cl 0.132 0.159 'International Tables Vol. IV (1974) Table 2.2B'
O O 0.008 0.006 'International Tables Vol. IV (1974) Table 2.2B'
N N 0.004 0.003 'International Tables Vol. IV (1974) Table 2.2B'
C C 0.002 0.002 'International Tables Vol. IV (1974) Table 2.2B'
H H 0 0 'International Tables Vol. IV (1974) Table 2.2B'
